data_7204991
_publ_section_title
;
 4-Phenyloxazolidin-2-ones and isoindolin-1-ones: chiral auxiliaries for
 Diels--Alder reactions of N-substituted 1,3-dienes
;
_journal_issue 1
_journal_name_full 'Journal of the Chemical Society, Perkin Transactions 1'
_journal_page_first 69
_journal_paper_doi 10.1039/b108059h
_journal_year 2002
_chemical_formula_sum 'C23 H20 N2 O4'
_chemical_formula_weight 388.41
_chemical_name_systematic
; 
? 
;
_space_group_IT_number 4
_symmetry_cell_setting monoclinic
_symmetry_space_group_name_Hall 'P 2yb'
_symmetry_space_group_name_H-M 'P 1 21 1'
_atom_sites_solution_hydrogens difmap
_atom_sites_solution_primary direct
_atom_sites_solution_secondary difmap
_audit_creation_method SHELXL-97
_cell_angle_alpha 90.00
_cell_angle_beta 99.358(2)
_cell_angle_gamma 90.00
_cell_formula_units_Z 2
_cell_length_a 9.6451(7)
_cell_length_b 9.5458(7)
_cell_length_c 9.9442(8)
_cell_measurement_temperature 153(2)
_cell_volume 903.38(12)
_computing_cell_refinement 'Bruker SMART'
_computing_data_collection 'Bruker SMART'
_computing_data_reduction 'Bruker SHELXTL'
_computing_molecular_graphics 'Bruker SHELXTL'
_computing_publication_material 'Bruker SHELXTL'
_computing_structure_refinement 'SHELXL-97 (Sheldrick, 1997)'
_computing_structure_solution 'SHELXS-97 (Sheldrick, 1990)'
_diffrn_ambient_temperature 153(2)
_diffrn_measured_fraction_theta_full 0.886
_diffrn_measured_fraction_theta_max 0.886
_diffrn_measurement_device_type 'CCD area detector'
_diffrn_measurement_method 'phi and omega scans'
_diffrn_radiation_monochromator graphite
_diffrn_radiation_source 'fine-focus sealed tube'
_diffrn_radiation_type MoK\a
_diffrn_radiation_wavelength 0.71073
_diffrn_reflns_av_R_equivalents 0.0651
_diffrn_reflns_av_sigmaI/netI 0.1112
_diffrn_reflns_limit_h_max 12
_diffrn_reflns_limit_h_min -12
_diffrn_reflns_limit_k_max 12
_diffrn_reflns_limit_k_min -12
_diffrn_reflns_limit_l_max 13
_diffrn_reflns_limit_l_min -12
_diffrn_reflns_number 6143
_diffrn_reflns_theta_full 28.69
_diffrn_reflns_theta_max 28.69
_diffrn_reflns_theta_min 2.08
_exptl_absorpt_coefficient_mu 0.099
_exptl_absorpt_correction_type none
_exptl_crystal_colour colourless
_exptl_crystal_density_diffrn 1.428
_exptl_crystal_density_meas ?
_exptl_crystal_density_method 'not measured'
_exptl_crystal_description plate
_exptl_crystal_F_000 408
_exptl_crystal_size_max 0.22
_exptl_crystal_size_mid 0.20
_exptl_crystal_size_min 0.09
_refine_diff_density_max 0.216
_refine_diff_density_min -0.217
_refine_diff_density_rms 0.050
_refine_ls_abs_structure_details 'Flack H D (1983), Acta Cryst. A39, 876-881'
_refine_ls_abs_structure_Flack -0.8(14)
_refine_ls_extinction_method none
_refine_ls_goodness_of_fit_ref 0.921
_refine_ls_hydrogen_treatment refall
_refine_ls_matrix_type full
_refine_ls_number_parameters 339
_refine_ls_number_reflns 3890
_refine_ls_number_restraints 1
_refine_ls_restrained_S_all 0.921
_refine_ls_R_factor_all 0.0844
_refine_ls_R_factor_gt 0.0515
_refine_ls_shift/su_max 0.000
_refine_ls_shift/su_mean 0.000
_refine_ls_structure_factor_coef Fsqd
_refine_ls_weighting_details 'calc w=1/[\s^2^(Fo^2^)+(0.0415P)^2^+0.0000P] where P=(Fo^2^+2Fc^2^)/3'
_refine_ls_weighting_scheme calc
_refine_ls_wR_factor_gt 0.0957
_refine_ls_wR_factor_ref 0.1080
_reflns_number_gt 2698
_reflns_number_total 3890
_reflns_threshold_expression >2sigma(I)
_cod_data_source_file b108059h.txt
_cod_data_source_block ps4m
_cod_depositor_comments
;
The following automatic conversions were performed:
'_symmetry_cell_setting' value 'Monoclinic' changed to 'monoclinic'
according to '/home/saulius/struct/CIF-dictionaries/cif_core.dic'
dictionary named 'cif_core.dic' version 2.4.1 from 2010-06-29.

Automatic conversion script
Id: cif_fix_enum 1527 2010-12-29 10:47:43Z saulius 

The following automatic conversions were performed:

'_exptl_crystal_density_meas' value 'not_measured' was changed to '?'
- the value is perceived as not measured.

Automatic conversion script
Id: cif_fix_values 3008 2015-01-20 13:52:24Z robertas 
;
_cod_original_sg_symbol_H-M P2(1)
_cod_database_code 7204991

loop_
_symmetry_equiv_pos_as_xyz
'x, y, z'
'-x, y+1/2, -z'

loop_
_atom_site_label
_atom_site_type_symbol
_atom_site_fract_x
_atom_site_fract_y
_atom_site_fract_z
_atom_site_U_iso_or_equiv
_atom_site_adp_type
_atom_site_occupancy
_atom_site_symmetry_multiplicity
_atom_site_calc_flag
_atom_site_refinement_flags
_atom_site_disorder_assembly
_atom_site_disorder_group
C1 C 0.1905(3) 0.0261(4) -0.5877(3) 0.0284(7) Uani 1 1 d . . .
H1 H 0.198(3) 0.118(4) -0.642(4) 0.037(10) Uiso 1 1 d . . .
C2 C 0.0637(4) -0.0411(4) -0.5860(4) 0.0319(8) Uani 1 1 d . . .
H2 H -0.016(3) -0.001(4) -0.639(4) 0.037(10) Uiso 1 1 d . . .
C3 C 0.0584(4) -0.1584(4) -0.5057(4) 0.0311(8) Uani 1 1 d . . .
H3 H -0.027(4) -0.194(4) -0.500(3) 0.032(9) Uiso 1 1 d . . .
C4 C 0.1790(3) -0.2086(4) -0.4265(3) 0.0288(8) Uani 1 1 d . . .
H4 H 0.172(3) -0.294(3) -0.364(3) 0.019(8) Uiso 1 1 d . . .
C5 C 0.3069(3) -0.1431(3) -0.4296(3) 0.0242(7) Uani 1 1 d . . .
H5 H 0.397(3) -0.184(4) -0.367(3) 0.033(9) Uiso 1 1 d . . .
C6 C 0.3143(3) -0.0243(3) -0.5107(3) 0.0215(7) Uani 1 1 d . . .
C7 C 0.4520(3) 0.0466(3) -0.5233(3) 0.0222(7) Uani 1 1 d . . .
H7 H 0.440(3) 0.149(3) -0.545(3) 0.024(9) Uiso 1 1 d . . .
C8 C 0.5229(4) -0.0141(4) -0.6377(3) 0.0277(8) Uani 1 1 d . . .
H8A H 0.569(3) 0.060(4) -0.690(3) 0.036(10) Uiso 1 1 d . . .
H8B H 0.456(3) -0.066(3) -0.703(3) 0.011(8) Uiso 1 1 d . . .
O9 O 0.6322(2) -0.1065(3) -0.5707(2) 0.0293(5) Uani 1 1 d . . .
C10 C 0.6655(3) -0.0647(3) -0.4373(3) 0.0238(7) Uani 1 1 d . . .
O10 O 0.7692(2) -0.1057(2) -0.3629(2) 0.0304(5) Uani 1 1 d . . .
N11 N 0.5643(2) 0.0240(3) -0.4071(2) 0.0207(6) Uani 1 1 d . . .
C12 C 0.5776(3) 0.1044(3) -0.2812(3) 0.0201(7) Uani 1 1 d . . .
H12 H 0.508(3) 0.177(3) -0.301(3) 0.005(7) Uiso 1 1 d . . .
C13 C 0.7186(3) 0.1741(3) -0.2464(3) 0.0226(7) Uani 1 1 d . . .
H13 H 0.782(3) 0.164(4) -0.305(4) 0.033(10) Uiso 1 1 d . . .
C14 C 0.7459(3) 0.2475(3) -0.1311(3) 0.0261(8) Uani 1 1 d . . .
H14 H 0.832(3) 0.298(4) -0.105(3) 0.034(10) Uiso 1 1 d . . .
C15 C 0.6409(4) 0.2497(4) -0.0354(4) 0.0287(8) Uani 1 1 d . . .
H15A H 0.561(3) 0.312(4) -0.075(3) 0.034(9) Uiso 1 1 d . . .
H15B H 0.682(3) 0.286(4) 0.059(4) 0.037(10) Uiso 1 1 d . . .
C16 C 0.5844(3) 0.1018(3) -0.0229(3) 0.0220(7) Uani 1 1 d . . .
H16 H 0.514(3) 0.112(3) 0.025(3) 0.020(8) Uiso 1 1 d . . .
C17 C 0.5372(3) 0.0223(3) -0.1576(3) 0.0219(7) Uani 1 1 d . . .
H17 H 0.436(3) 0.009(3) -0.178(3) 0.019(8) Uiso 1 1 d . . .
C18 C 0.6040(3) -0.1217(4) -0.1335(3) 0.0222(7) Uani 1 1 d . . .
O18 O 0.5755(2) -0.2266(2) -0.1988(2) 0.0251(5) Uani 1 1 d . . .
N19 N 0.7028(2) -0.1158(3) -0.0137(2) 0.0206(6) Uani 1 1 d . . .
C20 C 0.6988(3) 0.0114(3) 0.0555(3) 0.0221(7) Uani 1 1 d . . .
O20 O 0.7743(2) 0.0408(2) 0.1607(2) 0.0294(5) Uani 1 1 d . . .
C21 C 0.7869(3) -0.2350(3) 0.0382(3) 0.0214(7) Uani 1 1 d . . .
C22 C 0.7939(3) -0.2752(3) 0.1729(3) 0.0256(8) Uani 1 1 d . . .
H22 H 0.741(4) -0.221(4) 0.233(3) 0.038(10) Uiso 1 1 d . . .
C23 C 0.8711(4) -0.3935(4) 0.2185(4) 0.0318(8) Uani 1 1 d . . .
H23 H 0.875(4) -0.431(4) 0.317(4) 0.050(11) Uiso 1 1 d . . .
C24 C 0.9399(4) -0.4689(4) 0.1302(4) 0.0327(8) Uani 1 1 d . . .
H24 H 0.984(3) -0.549(4) 0.159(4) 0.037(10) Uiso 1 1 d . . .
C25 C 0.9320(3) -0.4272(3) -0.0042(4) 0.0318(8) Uani 1 1 d . . .
H25 H 0.9785 -0.4802 -0.0643 0.033(9) Uiso 1 1 calc R . .
C26 C 0.8565(3) -0.3083(3) -0.0515(4) 0.0250(8) Uani 1 1 d . . .
H26 H 0.851(3) -0.277(3) -0.144(3) 0.029(9) Uiso 1 1 d . . .

loop_
_atom_site_aniso_label
_atom_site_aniso_U_11
_atom_site_aniso_U_22
_atom_site_aniso_U_33
_atom_site_aniso_U_23
_atom_site_aniso_U_13
_atom_site_aniso_U_12
C1 0.0308(18) 0.0263(18) 0.0257(18) -0.0003(16) -0.0026(14) 0.0022(16)
C2 0.0263(19) 0.036(2) 0.032(2) -0.0037(17) -0.0017(16) 0.0001(16)
C3 0.0223(18) 0.036(2) 0.036(2) -0.0095(16) 0.0085(16) -0.0046(15)
C4 0.0310(19) 0.031(2) 0.0264(19) -0.0011(16) 0.0099(15) -0.0067(15)
C5 0.0248(17) 0.0256(19) 0.0216(17) 0.0000(15) 0.0017(14) 0.0001(14)
C6 0.0236(16) 0.0228(17) 0.0171(16) -0.0031(13) 0.0009(13) 0.0022(13)
C7 0.0276(17) 0.0201(17) 0.0178(17) 0.0028(14) 0.0001(13) -0.0002(14)
C8 0.0310(18) 0.0290(19) 0.0218(18) -0.0001(16) 0.0010(15) -0.0001(16)
O9 0.0357(13) 0.0295(12) 0.0241(12) -0.0006(11) 0.0091(10) 0.0041(11)
C10 0.0264(17) 0.0205(17) 0.0263(18) 0.0009(14) 0.0100(15) -0.0044(13)
O10 0.0253(12) 0.0292(12) 0.0364(14) 0.0034(12) 0.0042(10) 0.0053(11)
N11 0.0197(13) 0.0221(14) 0.0202(14) -0.0002(12) 0.0028(10) 0.0016(12)
C12 0.0192(16) 0.0195(17) 0.0208(17) -0.0008(14) 0.0011(13) 0.0043(13)
C13 0.0224(17) 0.0239(17) 0.0211(18) 0.0019(14) 0.0027(15) -0.0019(14)
C14 0.0242(17) 0.0230(18) 0.0297(19) 0.0010(15) 0.0003(15) -0.0009(14)
C15 0.036(2) 0.0234(18) 0.025(2) -0.0032(15) 0.0003(16) 0.0047(16)
C16 0.0219(16) 0.0238(17) 0.0206(17) 0.0000(14) 0.0043(14) 0.0031(14)
C17 0.0238(16) 0.0206(17) 0.0214(17) 0.0004(14) 0.0045(13) 0.0006(14)
C18 0.0223(15) 0.0263(17) 0.0190(16) 0.0027(15) 0.0060(12) -0.0011(14)
O18 0.0272(12) 0.0220(12) 0.0244(12) -0.0008(10) -0.0005(10) -0.0029(10)
N19 0.0231(13) 0.0201(14) 0.0178(13) -0.0007(12) 0.0013(11) 0.0008(12)
C20 0.0219(15) 0.0228(18) 0.0226(17) 0.0016(14) 0.0065(14) 0.0001(14)
O20 0.0343(13) 0.0317(13) 0.0206(13) -0.0039(11) -0.0007(10) 0.0007(11)
C21 0.0197(15) 0.0201(16) 0.0221(17) -0.0009(14) -0.0033(13) -0.0001(13)
C22 0.0254(17) 0.0266(19) 0.0242(19) 0.0002(15) 0.0017(15) -0.0008(14)
C23 0.0325(19) 0.0302(19) 0.030(2) 0.0069(17) -0.0017(16) -0.0029(16)
C24 0.0319(19) 0.0232(19) 0.040(2) 0.0092(18) -0.0031(16) 0.0047(16)
C25 0.0258(18) 0.0248(19) 0.044(2) -0.0051(16) 0.0033(16) 0.0001(14)
C26 0.0248(17) 0.0257(19) 0.024(2) -0.0007(15) 0.0038(15) -0.0022(14)

loop_
_atom_type_symbol
_atom_type_description
_atom_type_scat_dispersion_real
_atom_type_scat_dispersion_imag
_atom_type_scat_source
C C 0.0033 0.0016 'International Tables Vol C Tables 4.2.6.8 and 6.1.1.4'
H H 0.0000 0.0000 'International Tables Vol C Tables 4.2.6.8 and 6.1.1.4'
N N 0.0061 0.0033 'International Tables Vol C Tables 4.2.6.8 and 6.1.1.4'
O O 0.0106 0.0060 'International Tables Vol C Tables 4.2.6.8 and 6.1.1.4'

loop_
_geom_angle_atom_site_label_1
_geom_angle_atom_site_label_2
_geom_angle_atom_site_label_3
_geom_angle
_geom_angle_site_symmetry_1
_geom_angle_site_symmetry_3
_geom_angle_publ_flag
C2 C1 C6 120.9(3) . . ?
C3 C2 C1 120.0(3) . . ?
C4 C3 C2 120.2(3) . . ?
C3 C4 C5 120.1(3) . . ?
C4 C5 C6 120.4(3) . . ?
C1 C6 C5 118.4(3) . . ?
C1 C6 C7 119.0(3) . . ?
C5 C6 C7 122.5(3) . . ?
N11 C7 C6 114.5(3) . . ?
N11 C7 C8 99.7(2) . . ?
C6 C7 C8 113.3(3) . . ?
O9 C8 C7 105.5(3) . . ?
C10 O9 C8 107.8(2) . . ?
O10 C10 N11 128.2(3) . . ?
O10 C10 O9 122.6(3) . . ?
N11 C10 O9 109.3(3) . . ?
C10 N11 C12 123.4(2) . . ?
C10 N11 C7 112.4(2) . . ?
C12 N11 C7 123.4(2) . . ?
N11 C12 C13 112.4(3) . . ?
N11 C12 C17 114.5(2) . . ?
C13 C12 C17 111.9(2) . . ?
C14 C13 C12 118.4(3) . . ?
C13 C14 C15 119.6(3) . . ?
C14 C15 C16 109.0(3) . . ?
C20 C16 C15 109.2(3) . . ?
C20 C16 C17 104.7(3) . . ?
C15 C16 C17 116.3(3) . . ?
C18 C17 C16 104.5(2) . . ?
C18 C17 C12 115.1(3) . . ?
C16 C17 C12 111.2(2) . . ?
O18 C18 N19 123.9(3) . . ?
O18 C18 C17 127.9(3) . . ?
N19 C18 C17 108.1(3) . . ?
C20 N19 C18 112.6(2) . . ?
C20 N19 C21 124.5(2) . . ?
C18 N19 C21 122.5(2) . . ?
O20 C20 N19 124.6(3) . . ?
O20 C20 C16 126.9(3) . . ?
N19 C20 C16 108.5(3) . . ?
C22 C21 C26 121.9(3) . . ?
C22 C21 N19 120.1(3) . . ?
C26 C21 N19 118.0(3) . . ?
C21 C22 C23 118.8(3) . . ?
C24 C23 C22 120.2(3) . . ?
C25 C24 C23 120.3(3) . . ?
C24 C25 C26 120.4(3) . . ?
C25 C26 C21 118.4(3) . . ?

loop_
_geom_bond_atom_site_label_1
_geom_bond_atom_site_label_2
_geom_bond_distance
_geom_bond_site_symmetry_2
_geom_bond_publ_flag
C1 C2 1.383(5) . ?
C1 C6 1.395(4) . ?
C2 C3 1.382(5) . ?
C3 C4 1.380(5) . ?
C4 C5 1.387(4) . ?
C5 C6 1.400(4) . ?
C6 C7 1.514(4) . ?
C7 N11 1.466(4) . ?
C7 C8 1.533(5) . ?
C8 O9 1.450(4) . ?
O9 C10 1.372(4) . ?
C10 O10 1.209(3) . ?
C10 N11 1.362(4) . ?
N11 C12 1.456(4) . ?
C12 C13 1.503(4) . ?
C12 C17 1.560(4) . ?
C13 C14 1.333(5) . ?
C14 C15 1.499(5) . ?
C15 C16 1.525(5) . ?
C16 C20 1.514(4) . ?
C16 C17 1.542(4) . ?
C17 C18 1.520(5) . ?
C18 O18 1.201(4) . ?
C18 N19 1.400(4) . ?
N19 C20 1.399(4) . ?
N19 C21 1.443(4) . ?
C20 O20 1.207(3) . ?
C21 C22 1.384(4) . ?
C21 C26 1.389(5) . ?
C22 C23 1.387(5) . ?
C23 C24 1.386(5) . ?
C24 C25 1.385(5) . ?
C25 C26 1.389(5) . ?

loop_
_cod_related_entry_id
_cod_related_entry_database
_cod_related_entry_code
1 ChemSpider 9157175
